data_7712977
loop_
_publ_author_name
'Arumugam, Ramar'
'Nayak, Prakash'
'Dey, Bijoy'
'Kannan, Ramkumar'
'Venkatasubbaiah, Krishnan'
'Chandrasekhar, Vadapalli'

_publ_section_title
;
 2-Hydroxyphenyl Benzimidazoles and their Boron Complexes: Synthesis,
 Structure, Aggregation-Induced Emission and Picric acid Sensing
;
_journal_name_full 'Dalton Transactions'
_journal_paper_doi 10.1039/D3DT01199B
_journal_year 2023
_chemical_formula_moiety 'C40 H27 B2 F4 N5 O2, 3(C H Cl3)'
_chemical_formula_sum 'C43 H30 B2 Cl9 F4 N5 O2'
_chemical_formula_weight 1065.39
_space_group_crystal_system triclinic
_space_group_IT_number 2
_space_group_name_Hall '-P 1'
_space_group_name_H-M_alt 'P -1'
_atom_sites_solution_hydrogens geom
_audit_creation_method SHELXL-2018/3
_audit_update_record
;
2023-05-05 deposited with the CCDC.	2023-05-08 downloaded from the CCDC.
;
_cell_angle_alpha 74.904(2)
_cell_angle_beta 81.699(3)
_cell_angle_gamma 72.920(3)
_cell_formula_units_Z 2
_cell_length_a 11.7915(5)
_cell_length_b 13.9890(4)
_cell_length_c 15.4697(4)
_cell_measurement_reflns_used 10282
_cell_measurement_temperature 296(2)
_cell_measurement_theta_max 26.6310
_cell_measurement_theta_min 2.7580
_cell_volume 2348.65(14)
_computing_cell_refinement 'CrysAlisPro 1.171.39.29d (Rigaku OD, 2017)'
_computing_data_collection 'CrysAlisPro 1.171.39.29d (Rigaku OD, 2017)'
_computing_data_reduction 'CrysAlisPro 1.171.39.29d (Rigaku OD, 2017)'
_computing_molecular_graphics 'ORTEP-3 (Farrugia, 1997)'
_computing_publication_material 'SHELXL-97 (Sheldrick, 2008)'
_computing_structure_refinement 'SHELXL-2018/3 (Sheldrick, 2018)'
_computing_structure_solution 'SHELXS-97 (Sheldrick 2008)'
_diffrn_ambient_temperature 296(2)
_diffrn_measured_fraction_theta_full 0.992
_diffrn_measured_fraction_theta_max 0.992
_diffrn_measurement_device_type 'XtaLAB AFC12 (RINC): Kappa single'
_diffrn_measurement_method '\w scans'
_diffrn_radiation_type MoK\a
_diffrn_radiation_wavelength 0.71073
_diffrn_reflns_av_R_equivalents 0.0411
_diffrn_reflns_av_unetI/netI 0.0378
_diffrn_reflns_Laue_measured_fraction_full 0.992
_diffrn_reflns_Laue_measured_fraction_max 0.992
_diffrn_reflns_limit_h_max 14
_diffrn_reflns_limit_h_min -14
_diffrn_reflns_limit_k_max 16
_diffrn_reflns_limit_k_min -16
_diffrn_reflns_limit_l_max 16
_diffrn_reflns_limit_l_min -18
_diffrn_reflns_number 37383
_diffrn_reflns_point_group_measured_fraction_full 0.992
_diffrn_reflns_point_group_measured_fraction_max 0.992
_diffrn_reflns_theta_full 25.000
_diffrn_reflns_theta_max 25.000
_diffrn_reflns_theta_min 2.727
_exptl_absorpt_coefficient_mu 0.596
_exptl_absorpt_correction_T_max 1.00000
_exptl_absorpt_correction_T_min 0.18199
_exptl_absorpt_correction_type multi-scan
_exptl_absorpt_process_details
;
CrysAlisPro 1.171.39.29d (Rigaku Oxford Diffraction, 2017)
Empirical absorption correction using spherical harmonics,
 implemented in SCALE3 ABSPACK scaling algorithm.
;
_exptl_crystal_colour colourless
_exptl_crystal_density_diffrn 1.506
_exptl_crystal_description Block
_exptl_crystal_F_000 1076
_exptl_crystal_size_max 0.120
_exptl_crystal_size_mid 0.100
_exptl_crystal_size_min 0.080
_refine_diff_density_max 0.801
_refine_diff_density_min -0.596
_refine_diff_density_rms 0.070
_refine_ls_extinction_method none
_refine_ls_goodness_of_fit_ref 1.085
_refine_ls_hydrogen_treatment constr
_refine_ls_matrix_type full
_refine_ls_number_parameters 661
_refine_ls_number_reflns 8205
_refine_ls_number_restraints 330
_refine_ls_restrained_S_all 1.120
_refine_ls_R_factor_all 0.1020
_refine_ls_R_factor_gt 0.0773
_refine_ls_shift/su_max 0.042
_refine_ls_shift/su_mean 0.002
_refine_ls_structure_factor_coef Fsqd
_refine_ls_weighting_details 'w=1/[\s^2^(Fo^2^)+(0.1603P)^2^+0.9459P] where P=(Fo^2^+2Fc^2^)/3'
_refine_ls_weighting_scheme calc
_refine_ls_wR_factor_gt 0.2368
_refine_ls_wR_factor_ref 0.2597
_reflns_Friedel_coverage 0.000
_reflns_number_gt 5753
_reflns_number_total 8205
_reflns_threshold_expression 'I > 2\s(I)'
_cod_data_source_file d3dt01199b2.cif
_cod_data_source_block Complex4
_cod_database_code 7712977
_shelx_shelxl_version_number 2018/3
_shelx_space_group_comment
;
The symmetry employed for this shelxl refinement is uniquely defined
by the following loop, which should always be used as a source of
symmetry information in preference to the above space-group names.
They are only intended as comments.
;
_shelx_estimated_absorpt_t_min 0.932
_shelx_estimated_absorpt_t_max 0.954

loop_
_space_group_symop_operation_xyz
'x, y, z'
'-x, -y, -z'

loop_
_atom_site_label
_atom_site_type_symbol
_atom_site_fract_x
_atom_site_fract_y
_atom_site_fract_z
_atom_site_U_iso_or_equiv
_atom_site_adp_type
_atom_site_occupancy
_atom_site_site_symmetry_order
_atom_site_calc_flag
_atom_site_refinement_flags_posn
_atom_site_refinement_flags_adp
_atom_site_refinement_flags_occupancy
_atom_site_disorder_assembly
_atom_site_disorder_group
Cl1 Cl 0.0658(3) 0.08359(17) 1.18457(14) 0.1935(13) Uani 1 1 d . . . . .
Cl2 Cl -0.0225(2) 0.03613(16) 1.36693(18) 0.1691(10) Uani 1 1 d . . . . .
Cl3 Cl 0.15027(18) -0.11451(14) 1.29752(14) 0.1351(7) Uani 1 1 d . . . . .
C41 C 0.0971(5) 0.0179(4) 1.2906(4) 0.0976(16) Uani 1 1 d . . . . .
H41 H 0.159299 0.041053 1.308233 0.117 Uiso 1 1 calc R U . . .
Cl4 Cl 0.2245(9) 0.2829(7) 0.8239(4) 0.118(2) Uani 0.452(18) 1 d D U P A 1
Cl5 Cl 0.1791(9) 0.1084(9) 0.7837(6) 0.134(3) Uani 0.452(18) 1 d D U P A 1
Cl6 Cl 0.1818(6) 0.1269(7) 0.9695(5) 0.111(2) Uani 0.452(18) 1 d D U P A 1
C42 C 0.237(2) 0.1560(15) 0.8600(10) 0.117(6) Uani 0.452(18) 1 d D U P A 1
H42 H 0.322591 0.122008 0.859477 0.141 Uiso 0.452(18) 1 calc R U P A 1
Cl4A Cl 0.2112(11) 0.2563(10) 0.8227(7) 0.185(4) Uani 0.548(18) 1 d D U P A 2
Cl5A Cl 0.1535(9) 0.0845(8) 0.7902(6) 0.164(3) Uani 0.548(18) 1 d D U P A 2
Cl6A Cl 0.1606(13) 0.0961(11) 0.9665(5) 0.218(5) Uani 0.548(18) 1 d D U P A 2
C42A C 0.2249(16) 0.1289(14) 0.8600(8) 0.129(5) Uani 0.548(18) 1 d D U P A 2
H42A H 0.309540 0.092017 0.859026 0.155 Uiso 0.548(18) 1 calc R U P A 2
Cl7 Cl 0.9312(13) 0.3127(9) 0.7337(9) 0.186(4) Uani 0.482(18) 1 d D U P B 1
Cl8 Cl 0.9175(7) 0.5057(5) 0.5891(7) 0.139(3) Uani 0.482(18) 1 d D U P B 1
Cl9 Cl 0.7538(6) 0.3928(7) 0.6174(6) 0.115(2) Uani 0.482(18) 1 d D U P B 1
C43 C 0.843(2) 0.432(2) 0.670(2) 0.149(6) Uani 0.482(18) 1 d D U P B 1
H43 H 0.794208 0.473402 0.711226 0.178 Uiso 0.482(18) 1 calc R U P B 1
Cl7A Cl 0.7888(14) 0.3859(8) 0.5864(10) 0.180(4) Uani 0.518(18) 1 d D U P B 2
Cl8A Cl 0.9064(12) 0.3521(13) 0.7550(7) 0.217(5) Uani 0.518(18) 1 d D U P B 2
Cl9A Cl 0.9455(17) 0.4910(10) 0.6127(11) 0.230(5) Uani 0.518(18) 1 d D U P B 2
C43A C 0.834(2) 0.4379(19) 0.667(2) 0.155(6) Uani 0.518(18) 1 d D U P B 2
H43A H 0.767811 0.489625 0.687956 0.186 Uiso 0.518(18) 1 calc R U P B 2
F1 F 0.4771(2) 0.51879(17) -0.25530(12) 0.0696(6) Uani 1 1 d . . . . .
F2 F 0.6329(2) 0.49590(17) -0.17841(17) 0.0740(6) Uani 1 1 d . . . . .
F3 F 0.4790(3) 0.0029(2) 0.80697(14) 0.0935(9) Uani 1 1 d . . . . .
F4 F 0.6270(2) -0.03945(17) 0.70361(16) 0.0733(6) Uani 1 1 d . . . . .
O1 O 0.4603(3) 0.61710(18) -0.15214(18) 0.0669(7) Uani 1 1 d . . . . .
O2 O 0.4635(3) -0.1054(2) 0.72092(18) 0.0722(8) Uani 1 1 d . . . . .
N1 N 0.4659(3) 0.43596(19) -0.09984(16) 0.0447(6) Uani 1 1 d . . . . .
N2 N 0.3493(2) 0.3692(2) 0.00871(16) 0.0458(6) Uani 1 1 d . . . . .
N3 N 0.0022(2) 0.3036(2) 0.2825(2) 0.0559(7) Uani 1 1 d . . . . .
N4 N 0.4418(3) 0.0759(2) 0.65263(17) 0.0532(7) Uani 1 1 d . . . . .
N5 N 0.3260(3) 0.1680(2) 0.54375(17) 0.0491(7) Uani 1 1 d . . . . .
C1 C 0.3710(3) 0.4573(2) -0.04287(19) 0.0433(7) Uani 1 1 d . . . . .
C2 C 0.4376(3) 0.2876(2) -0.0158(2) 0.0463(8) Uani 1 1 d . . . . .
C3 C 0.4576(4) 0.1818(3) 0.0176(2) 0.0560(9) Uani 1 1 d . . . . .
H3 H 0.408210 0.153672 0.063372 0.067 Uiso 1 1 calc R U . . .
C4 C 0.5546(4) 0.1221(3) -0.0211(3) 0.0623(10) Uani 1 1 d . . . . .
H4 H 0.571991 0.051058 -0.000716 0.075 Uiso 1 1 calc R U . . .
C5 C 0.6285(4) 0.1639(3) -0.0903(3) 0.0630(10) Uani 1 1 d . . . . .
H5 H 0.693222 0.120133 -0.114903 0.076 Uiso 1 1 calc R U . . .
C6 C 0.6076(3) 0.2679(3) -0.1227(2) 0.0532(8) Uani 1 1 d . . . . .
H6 H 0.656817 0.295998 -0.168627 0.064 Uiso 1 1 calc R U . . .
C7 C 0.5106(3) 0.3288(2) -0.08407(19) 0.0445(7) Uani 1 1 d . . . . .
C8 C 0.3086(3) 0.5640(2) -0.0421(2) 0.0469(8) Uani 1 1 d . . . . .
C9 C 0.2092(3) 0.5954(3) 0.0143(2) 0.0572(9) Uani 1 1 d . . . . .
H9 H 0.177917 0.546209 0.055220 0.069 Uiso 1 1 calc R U . . .
C10 C 0.1556(4) 0.6990(3) 0.0105(3) 0.0670(10) Uani 1 1 d . . . . .
H10 H 0.088230 0.719359 0.047740 0.080 Uiso 1 1 calc R U . . .
C11 C 0.2046(4) 0.7722(3) -0.0501(3) 0.0715(12) Uani 1 1 d . . . . .
H11 H 0.168173 0.841634 -0.053892 0.086 Uiso 1 1 calc R U . . .
C12 C 0.3047(4) 0.7436(3) -0.1037(3) 0.0653(10) Uani 1 1 d . . . . .
H12 H 0.337117 0.793529 -0.142448 0.078 Uiso 1 1 calc R U . . .
C13 C 0.3588(3) 0.6401(3) -0.1009(2) 0.0537(9) Uani 1 1 d . . . . .
C14 C 0.2552(3) 0.3543(2) 0.0774(2) 0.0461(8) Uani 1 1 d . . . . .
C15 C 0.2841(3) 0.3167(2) 0.16546(19) 0.0412(7) Uani 1 1 d . . . . .
H15 H 0.361972 0.301717 0.180540 0.049 Uiso 1 1 calc R U . . .
C16 C 0.1928(3) 0.3019(2) 0.2308(2) 0.0413(7) Uani 1 1 d . . . . .
C17 C 0.1882(3) 0.2650(2) 0.3275(2) 0.0401(7) Uani 1 1 d . . . . .
C18 C 0.2743(3) 0.2314(2) 0.38906(19) 0.0417(7) Uani 1 1 d . . . . .
H18 H 0.353508 0.229153 0.370543 0.050 Uiso 1 1 calc R U . . .
C19 C 0.2389(3) 0.2013(2) 0.4786(2) 0.0450(7) Uani 1 1 d . . . . .
C20 C 0.1206(3) 0.2054(3) 0.5073(2) 0.0594(9) Uani 1 1 d . . . . .
H20 H 0.099606 0.185878 0.568294 0.071 Uiso 1 1 calc R U . . .
C21 C 0.0342(3) 0.2379(3) 0.4473(2) 0.0596(9) Uani 1 1 d . . . . .
H21 H -0.044669 0.239648 0.466697 0.071 Uiso 1 1 calc R U . . .
C22 C 0.0681(3) 0.2681(2) 0.3568(2) 0.0483(8) Uani 1 1 d . . . . .
C23 C -0.1281(3) 0.3267(4) 0.2850(3) 0.0776(13) Uani 1 1 d . . . . .
H23A H -0.156475 0.282199 0.337563 0.093 Uiso 1 1 calc R U . . .
H23B H -0.149989 0.313063 0.232251 0.093 Uiso 1 1 calc R U . . .
C24 C -0.1860(5) 0.4363(5) 0.2879(6) 0.132(3) Uani 1 1 d . . . . .
H24A H -0.145445 0.479859 0.244156 0.198 Uiso 1 1 calc R U . . .
H24B H -0.181973 0.445537 0.346646 0.198 Uiso 1 1 calc R U . . .
H24C H -0.267704 0.453795 0.274851 0.198 Uiso 1 1 calc R U . . .
C25 C 0.0754(3) 0.3252(2) 0.2066(2) 0.0483(8) Uani 1 1 d . . . . .
C26 C 0.0487(3) 0.3605(3) 0.1169(3) 0.0589(9) Uani 1 1 d . . . . .
H26 H -0.028504 0.374303 0.100794 0.071 Uiso 1 1 calc R U . . .
C27 C 0.1399(3) 0.3742(3) 0.0532(2) 0.0575(9) Uani 1 1 d . . . . .
H27 H 0.124409 0.397120 -0.007086 0.069 Uiso 1 1 calc R U . . .
C28 C 0.3736(3) 0.0717(2) 0.59274(19) 0.0467(8) Uani 1 1 d . . . . .
C29 C 0.3690(3) 0.2364(3) 0.5736(2) 0.0531(8) Uani 1 1 d . . . . .
C30 C 0.3509(4) 0.3412(3) 0.5449(3) 0.0678(11) Uani 1 1 d . . . . .
H30 H 0.302138 0.380054 0.498915 0.081 Uiso 1 1 calc R U . . .
C31 C 0.4098(5) 0.3853(3) 0.5887(3) 0.0831(13) Uani 1 1 d . . . . .
H31 H 0.402211 0.455582 0.570874 0.100 Uiso 1 1 calc R U . . .
C32 C 0.4790(5) 0.3270(4) 0.6577(3) 0.0864(14) Uani 1 1 d . . . . .
H32 H 0.514071 0.360096 0.686936 0.104 Uiso 1 1 calc R U . . .
C33 C 0.4990(4) 0.2237(3) 0.6854(3) 0.0744(12) Uani 1 1 d . . . . .
H33 H 0.548664 0.185356 0.731014 0.089 Uiso 1 1 calc R U . . .
C34 C 0.4413(3) 0.1783(3) 0.6420(2) 0.0561(9) Uani 1 1 d . . . . .
C35 C 0.3633(3) -0.0249(2) 0.5849(2) 0.0495(8) Uani 1 1 d . . . . .
C36 C 0.3145(4) -0.0397(3) 0.5138(2) 0.0622(10) Uani 1 1 d . . . . .
H36 H 0.283275 0.016730 0.468528 0.075 Uiso 1 1 calc R U . . .
C37 C 0.3118(4) -0.1360(3) 0.5093(3) 0.0720(11) Uani 1 1 d . . . . .
H37 H 0.279485 -0.144775 0.461451 0.086 Uiso 1 1 calc R U . . .
C38 C 0.3579(4) -0.2195(3) 0.5769(3) 0.0704(11) Uani 1 1 d . . . . .
H38 H 0.356290 -0.284673 0.573999 0.084 Uiso 1 1 calc R U . . .
C39 C 0.4055(3) -0.2087(3) 0.6476(3) 0.0669(11) Uani 1 1 d . . . . .
H39 H 0.434309 -0.265944 0.692885 0.080 Uiso 1 1 calc R U . . .
C40 C 0.4113(3) -0.1118(3) 0.6525(2) 0.0552(9) Uani 1 1 d . . . . .
B1 B 0.5098(4) 0.5185(3) -0.1745(2) 0.0470(9) Uani 1 1 d . . . . .
B2 B 0.5072(4) -0.0196(3) 0.7236(3) 0.0601(11) Uani 1 1 d . . . . .

loop_
_atom_site_aniso_label
_atom_site_aniso_U_11
_atom_site_aniso_U_22
_atom_site_aniso_U_33
_atom_site_aniso_U_23
_atom_site_aniso_U_13
_atom_site_aniso_U_12
Cl1 0.359(4) 0.1201(15) 0.1011(13) 0.0081(10) -0.0499(18) -0.077(2)
Cl2 0.198(2) 0.1175(13) 0.193(2) -0.0621(13) 0.0989(18) -0.0741(14)
Cl3 0.1361(15) 0.1110(12) 0.1409(15) -0.0285(10) -0.0105(11) -0.0075(10)
C41 0.114(4) 0.103(4) 0.088(3) -0.021(3) -0.007(3) -0.050(3)
Cl4 0.134(5) 0.106(4) 0.100(4) -0.011(2) -0.019(3) -0.019(3)
Cl5 0.112(4) 0.197(6) 0.128(4) -0.092(4) 0.026(3) -0.063(4)
Cl6 0.087(3) 0.125(4) 0.111(4) -0.032(3) -0.008(2) -0.008(3)
C42 0.076(8) 0.139(11) 0.115(9) -0.018(8) -0.009(7) -0.004(8)
Cl4A 0.151(5) 0.171(7) 0.248(8) -0.066(5) 0.007(4) -0.060(5)
Cl5A 0.136(4) 0.185(5) 0.190(5) -0.027(4) -0.040(4) -0.076(4)
Cl6A 0.238(8) 0.188(7) 0.101(4) 0.003(4) 0.035(4) 0.078(5)
C42A 0.095(8) 0.161(10) 0.089(7) -0.048(7) -0.007(6) 0.048(7)
Cl7 0.185(8) 0.176(6) 0.143(6) -0.012(4) -0.043(5) 0.026(5)
Cl8 0.116(3) 0.077(3) 0.209(6) 0.008(3) -0.041(3) -0.025(2)
Cl9 0.098(3) 0.103(4) 0.134(4) -0.004(3) -0.006(3) -0.036(3)
C43 0.117(10) 0.163(10) 0.133(10) -0.041(9) 0.002(9) 0.014(9)
Cl7A 0.202(8) 0.121(4) 0.209(8) -0.048(5) -0.047(6) -0.008(5)
Cl8A 0.165(6) 0.263(10) 0.135(5) 0.012(6) -0.038(4) 0.038(7)
Cl9A 0.233(9) 0.179(8) 0.297(11) -0.025(7) -0.040(8) -0.101(7)
C43A 0.116(9) 0.178(10) 0.138(10) -0.036(9) -0.005(9) 0.007(9)
F1 0.1074(18) 0.0696(13) 0.0373(10) 0.0040(9) -0.0193(11) -0.0398(12)
F2 0.0596(14) 0.0667(13) 0.0907(16) 0.0015(11) -0.0096(12) -0.0244(11)
F3 0.127(2) 0.0844(16) 0.0388(12) -0.0082(10) -0.0179(13) 0.0188(15)
F4 0.0660(15) 0.0662(13) 0.0789(15) -0.0125(11) -0.0247(12) 0.0010(11)
O1 0.0834(19) 0.0472(14) 0.0635(16) -0.0037(11) 0.0048(14) -0.0205(13)
O2 0.0750(18) 0.0636(16) 0.0610(16) 0.0187(12) -0.0210(14) -0.0144(14)
N1 0.0587(17) 0.0408(14) 0.0327(13) 0.0017(10) -0.0140(12) -0.0144(12)
N2 0.0552(16) 0.0460(14) 0.0337(13) 0.0007(11) -0.0132(12) -0.0138(12)
N3 0.0335(14) 0.0681(18) 0.0618(18) 0.0015(14) -0.0096(13) -0.0189(13)
N4 0.0603(18) 0.0537(16) 0.0344(14) -0.0031(11) -0.0082(13) -0.0025(13)
N5 0.0589(17) 0.0462(15) 0.0355(13) -0.0033(11) -0.0099(12) -0.0065(12)
C1 0.0533(19) 0.0452(17) 0.0321(15) -0.0006(12) -0.0200(14) -0.0134(14)
C2 0.057(2) 0.0422(17) 0.0382(16) -0.0021(13) -0.0168(15) -0.0109(15)
C3 0.072(2) 0.0479(19) 0.0464(19) 0.0038(14) -0.0131(17) -0.0220(18)
C4 0.083(3) 0.0394(18) 0.058(2) 0.0000(15) -0.019(2) -0.0113(18)
C5 0.075(3) 0.053(2) 0.056(2) -0.0130(16) -0.0127(19) -0.0053(18)
C6 0.064(2) 0.0520(19) 0.0395(17) -0.0035(14) -0.0120(16) -0.0121(16)
C7 0.061(2) 0.0373(16) 0.0347(15) 0.0016(12) -0.0191(15) -0.0136(14)
C8 0.057(2) 0.0431(17) 0.0404(17) -0.0036(13) -0.0251(15) -0.0089(15)
C9 0.055(2) 0.058(2) 0.057(2) -0.0076(16) -0.0217(17) -0.0100(17)
C10 0.063(2) 0.067(2) 0.070(2) -0.025(2) -0.017(2) -0.0006(19)
C11 0.093(3) 0.047(2) 0.071(3) -0.0121(18) -0.035(2) -0.001(2)
C12 0.093(3) 0.0457(19) 0.053(2) -0.0029(16) -0.019(2) -0.0143(19)
C13 0.064(2) 0.0508(19) 0.0469(19) -0.0087(15) -0.0159(17) -0.0126(17)
C14 0.0508(19) 0.0507(18) 0.0376(16) -0.0002(13) -0.0132(14) -0.0188(15)
C15 0.0413(17) 0.0416(16) 0.0392(16) -0.0002(12) -0.0120(13) -0.0125(13)
C16 0.0414(17) 0.0392(15) 0.0418(16) 0.0018(12) -0.0123(14) -0.0141(13)
C17 0.0360(16) 0.0397(15) 0.0412(16) -0.0019(12) -0.0062(13) -0.0100(12)
C18 0.0395(16) 0.0404(15) 0.0391(16) -0.0027(12) -0.0052(13) -0.0061(13)
C19 0.0482(19) 0.0424(16) 0.0370(16) -0.0002(12) -0.0056(14) -0.0077(14)
C20 0.061(2) 0.065(2) 0.0438(19) 0.0023(15) 0.0031(17) -0.0194(18)
C21 0.0437(19) 0.069(2) 0.057(2) 0.0006(17) 0.0069(17) -0.0198(17)
C22 0.0415(18) 0.0468(17) 0.0529(19) -0.0011(14) -0.0074(15) -0.0134(14)
C23 0.037(2) 0.100(3) 0.090(3) 0.000(2) -0.0126(19) -0.026(2)
C24 0.048(3) 0.134(5) 0.201(7) -0.049(5) -0.019(4) 0.011(3)
C25 0.0401(17) 0.0496(18) 0.0534(19) 0.0021(14) -0.0162(15) -0.0154(14)
C26 0.048(2) 0.067(2) 0.064(2) -0.0009(17) -0.0282(18) -0.0176(17)
C27 0.063(2) 0.064(2) 0.0447(19) 0.0016(15) -0.0242(18) -0.0189(18)
C28 0.0504(19) 0.0493(18) 0.0282(15) -0.0016(12) -0.0017(14) -0.0021(14)
C29 0.063(2) 0.0516(19) 0.0408(17) -0.0125(14) -0.0049(16) -0.0074(16)
C30 0.085(3) 0.050(2) 0.062(2) -0.0092(17) -0.018(2) -0.0052(19)
C31 0.110(4) 0.058(2) 0.085(3) -0.024(2) -0.023(3) -0.015(2)
C32 0.101(4) 0.084(3) 0.087(3) -0.041(3) -0.024(3) -0.017(3)
C33 0.086(3) 0.077(3) 0.060(2) -0.024(2) -0.022(2) -0.008(2)
C34 0.067(2) 0.056(2) 0.0405(18) -0.0124(15) -0.0082(16) -0.0051(17)
C35 0.0504(19) 0.0476(18) 0.0407(17) -0.0032(13) 0.0080(14) -0.0098(15)
C36 0.082(3) 0.053(2) 0.0446(19) -0.0028(15) 0.0001(18) -0.0168(19)
C37 0.086(3) 0.067(2) 0.067(2) -0.016(2) 0.007(2) -0.032(2)
C38 0.068(3) 0.049(2) 0.089(3) -0.009(2) 0.016(2) -0.0240(19)
C39 0.056(2) 0.049(2) 0.077(3) 0.0108(18) 0.004(2) -0.0128(17)
C40 0.0470(19) 0.054(2) 0.051(2) 0.0033(15) 0.0039(16) -0.0098(15)
B1 0.060(2) 0.0422(19) 0.0396(19) 0.0025(14) -0.0123(17) -0.0206(17)
B2 0.070(3) 0.056(2) 0.039(2) -0.0019(17) -0.0109(19) 0.002(2)

loop_
_atom_type_symbol
_atom_type_description
_atom_type_scat_dispersion_real
_atom_type_scat_dispersion_imag
_atom_type_scat_source
C C 0.0033 0.0016 'International Tables Vol C Tables 4.2.6.8 and 6.1.1.4'
H H 0.0000 0.0000 'International Tables Vol C Tables 4.2.6.8 and 6.1.1.4'
B B 0.0013 0.0007 'International Tables Vol C Tables 4.2.6.8 and 6.1.1.4'
Cl Cl 0.1484 0.1585 'International Tables Vol C Tables 4.2.6.8 and 6.1.1.4'
F F 0.0171 0.0103 'International Tables Vol C Tables 4.2.6.8 and 6.1.1.4'
N N 0.0061 0.0033 'International Tables Vol C Tables 4.2.6.8 and 6.1.1.4'
O O 0.0106 0.0060 'International Tables Vol C Tables 4.2.6.8 and 6.1.1.4'

loop_
_geom_angle_atom_site_label_1
_geom_angle_atom_site_label_2
_geom_angle_atom_site_label_3
_geom_angle
_geom_angle_site_symmetry_1
_geom_angle_site_symmetry_3
_geom_angle_publ_flag
Cl1 C41 Cl2 113.4(4) . . ?
Cl1 C41 Cl3 111.3(3) . . ?
Cl2 C41 Cl3 107.4(3) . . ?
Cl1 C41 H41 108.2 . . ?
Cl2 C41 H41 108.2 . . ?
Cl3 C41 H41 108.2 . . ?
Cl4 C42 Cl6 111.0(11) . . ?
Cl4 C42 Cl5 111.7(9) . . ?
Cl6 C42 Cl5 115.0(10) . . ?
Cl4 C42 H42 106.2 . . ?
Cl6 C42 H42 106.2 . . ?
Cl5 C42 H42 106.2 . . ?
Cl4A C42A Cl6A 113.6(8) . . ?
Cl4A C42A Cl5A 110.9(8) . . ?
Cl6A C42A Cl5A 105.6(10) . . ?
Cl4A C42A H42A 108.9 . . ?
Cl6A C42A H42A 108.9 . . ?
Cl5A C42A H42A 108.9 . . ?
Cl9 C43 Cl8 107.6(18) . . ?
Cl9 C43 Cl7 102.9(14) . . ?
Cl8 C43 Cl7 117.1(15) . . ?
Cl9 C43 H43 109.6 . . ?
Cl8 C43 H43 109.6 . . ?
Cl7 C43 H43 109.6 . . ?
Cl8A C43A Cl9A 100.4(17) . . ?
Cl8A C43A Cl7A 117.0(15) . . ?
Cl9A C43A Cl7A 106.0(16) . . ?
Cl8A C43A H43A 111.0 . . ?
Cl9A C43A H43A 110.9 . . ?
Cl7A C43A H43A 110.9 . . ?
C13 O1 B1 123.4(3) . . ?
C40 O2 B2 125.2(3) . . ?
C1 N1 C7 108.1(3) . . ?
C1 N1 B1 124.0(3) . . ?
C7 N1 B1 127.7(3) . . ?
C1 N2 C2 107.4(3) . . ?
C1 N2 C14 129.9(3) . . ?
C2 N2 C14 122.7(3) . . ?
C25 N3 C22 109.4(3) . . ?
C25 N3 C23 125.0(3) . . ?
C22 N3 C23 125.2(3) . . ?
C28 N4 C34 108.4(3) . . ?
C28 N4 B2 124.4(3) . . ?
C34 N4 B2 127.2(3) . . ?
C28 N5 C29 107.6(3) . . ?
C28 N5 C19 129.2(3) . . ?
C29 N5 C19 123.0(3) . . ?
N1 C1 N2 110.1(3) . . ?
N1 C1 C8 120.0(3) . . ?
N2 C1 C8 129.8(3) . . ?
C7 C2 N2 107.5(3) . . ?
C7 C2 C3 122.0(3) . . ?
N2 C2 C3 130.5(3) . . ?
C4 C3 C2 115.6(3) . . ?
C4 C3 H3 122.2 . . ?
C2 C3 H3 122.2 . . ?
C3 C4 C5 122.4(3) . . ?
C3 C4 H4 118.8 . . ?
C5 C4 H4 118.8 . . ?
C6 C5 C4 121.4(4) . . ?
C6 C5 H5 119.3 . . ?
C4 C5 H5 119.3 . . ?
C5 C6 C7 116.8(3) . . ?
C5 C6 H6 121.6 . . ?
C7 C6 H6 121.6 . . ?
C6 C7 C2 121.9(3) . . ?
C6 C7 N1 131.3(3) . . ?
C2 C7 N1 106.8(3) . . ?
C9 C8 C13 118.6(3) . . ?
C9 C8 C1 125.0(3) . . ?
C13 C8 C1 116.3(3) . . ?
C8 C9 C10 121.1(4) . . ?
C8 C9 H9 119.4 . . ?
C10 C9 H9 119.4 . . ?
C9 C10 C11 119.0(4) . . ?
C9 C10 H10 120.5 . . ?
C11 C10 H10 120.5 . . ?
C12 C11 C10 121.2(4) . . ?
C12 C11 H11 119.4 . . ?
C10 C11 H11 119.4 . . ?
C11 C12 C13 120.3(4) . . ?
C11 C12 H12 119.8 . . ?
C13 C12 H12 119.8 . . ?
O1 C13 C12 117.3(3) . . ?
O1 C13 C8 122.9(3) . . ?
C12 C13 C8 119.7(4) . . ?
C15 C14 C27 122.0(3) . . ?
C15 C14 N2 118.3(3) . . ?
C27 C14 N2 119.7(3) . . ?
C14 C15 C16 117.7(3) . . ?
C14 C15 H15 121.2 . . ?
C16 C15 H15 121.2 . . ?
C15 C16 C25 120.3(3) . . ?
C15 C16 C17 133.5(3) . . ?
C25 C16 C17 106.1(3) . . ?
C18 C17 C22 120.4(3) . . ?
C18 C17 C16 132.8(3) . . ?
C22 C17 C16 106.8(3) . . ?
C19 C18 C17 117.9(3) . . ?
C19 C18 H18 121.1 . . ?
C17 C18 H18 121.1 . . ?
C18 C19 C20 121.7(3) . . ?
C18 C19 N5 118.9(3) . . ?
C20 C19 N5 119.4(3) . . ?
C21 C20 C19 121.3(3) . . ?
C21 C20 H20 119.4 . . ?
C19 C20 H20 119.4 . . ?
C20 C21 C22 118.0(3) . . ?
C20 C21 H21 121.0 . . ?
C22 C21 H21 121.0 . . ?
N3 C22 C21 130.8(3) . . ?
N3 C22 C17 108.4(3) . . ?
C21 C22 C17 120.8(3) . . ?
N3 C23 C24 111.2(4) . . ?
N3 C23 H23A 109.4 . . ?
C24 C23 H23A 109.4 . . ?
N3 C23 H23B 109.4 . . ?
C24 C23 H23B 109.4 . . ?
H23A C23 H23B 108.0 . . ?
C23 C24 H24A 109.5 . . ?
C23 C24 H24B 109.5 . . ?
H24A C24 H24B 109.5 . . ?
C23 C24 H24C 109.5 . . ?
H24A C24 H24C 109.5 . . ?
H24B C24 H24C 109.5 . . ?
N3 C25 C26 129.6(3) . . ?
N3 C25 C16 109.3(3) . . ?
C26 C25 C16 121.0(3) . . ?
C27 C26 C25 117.9(3) . . ?
C27 C26 H26 121.1 . . ?
C25 C26 H26 121.1 . . ?
C26 C27 C14 121.0(3) . . ?
C26 C27 H27 119.5 . . ?
C14 C27 H27 119.5 . . ?
N4 C28 N5 109.9(3) . . ?
N4 C28 C35 120.5(3) . . ?
N5 C28 C35 129.6(3) . . ?
C30 C29 C34 122.2(3) . . ?
C30 C29 N5 131.0(3) . . ?
C34 C29 N5 106.9(3) . . ?
C29 C30 C31 116.0(4) . . ?
C29 C30 H30 122.0 . . ?
C31 C30 H30 122.0 . . ?
C32 C31 C30 121.1(4) . . ?
C32 C31 H31 119.4 . . ?
C30 C31 H31 119.4 . . ?
C33 C32 C31 123.4(4) . . ?
C33 C32 H32 118.3 . . ?
C31 C32 H32 118.3 . . ?
C32 C33 C34 116.2(4) . . ?
C32 C33 H33 121.9 . . ?
C34 C33 H33 121.9 . . ?
C29 C34 C33 121.1(4) . . ?
C29 C34 N4 107.3(3) . . ?
C33 C34 N4 131.6(3) . . ?
C36 C35 C40 118.3(3) . . ?
C36 C35 C28 124.8(3) . . ?
C40 C35 C28 116.8(3) . . ?
C37 C36 C35 121.4(4) . . ?
C37 C36 H36 119.3 . . ?
C35 C36 H36 119.3 . . ?
C36 C37 C38 119.1(4) . . ?
C36 C37 H37 120.5 . . ?
C38 C37 H37 120.5 . . ?
C39 C38 C37 121.5(4) . . ?
C39 C38 H38 119.2 . . ?
C37 C38 H38 119.2 . . ?
C38 C39 C40 120.3(4) . . ?
C38 C39 H39 119.8 . . ?
C40 C39 H39 119.8 . . ?
O2 C40 C39 118.3(3) . . ?
O2 C40 C35 122.4(3) . . ?
C39 C40 C35 119.3(4) . . ?
F1 B1 F2 108.6(3) . . ?
F1 B1 O1 111.6(3) . . ?
F2 B1 O1 108.5(3) . . ?
F1 B1 N1 109.7(3) . . ?
F2 B1 N1 109.8(3) . . ?
O1 B1 N1 108.6(3) . . ?
F4 B2 F3 109.9(4) . . ?
F4 B2 O2 111.5(3) . . ?
F3 B2 O2 110.2(4) . . ?
F4 B2 N4 109.7(3) . . ?
F3 B2 N4 108.2(3) . . ?
O2 B2 N4 107.3(3) . . ?

loop_
_geom_bond_atom_site_label_1
_geom_bond_atom_site_label_2
_geom_bond_distance
_geom_bond_site_symmetry_2
_geom_bond_publ_flag
Cl1 C41 1.692(6) . ?
Cl2 C41 1.706(6) . ?
Cl3 C41 1.752(6) . ?
C41 H41 0.9800 . ?
Cl4 C42 1.685(16) . ?
Cl5 C42 1.792(16) . ?
Cl6 C42 1.715(14) . ?
C42 H42 0.9800 . ?
Cl4A C42A 1.691(14) . ?
Cl5A C42A 1.782(15) . ?
Cl6A C42A 1.718(12) . ?
C42A H42A 0.9800 . ?
Cl7 C43 1.80(3) . ?
Cl8 C43 1.72(3) . ?
Cl9 C43 1.70(3) . ?
C43 H43 0.9800 . ?
Cl7A C43A 1.81(3) . ?
Cl8A C43A 1.70(3) . ?
Cl9A C43A 1.70(3) . ?
C43A H43A 0.9800 . ?
F1 B1 1.360(4) . ?
F2 B1 1.388(5) . ?
F3 B2 1.378(5) . ?
F4 B2 1.363(5) . ?
O1 C13 1.340(5) . ?
O1 B1 1.442(5) . ?
O2 C40 1.333(5) . ?
O2 B2 1.451(6) . ?
N1 C1 1.332(4) . ?
N1 C7 1.403(4) . ?
N1 B1 1.555(4) . ?
N2 C1 1.355(4) . ?
N2 C2 1.395(4) . ?
N2 C14 1.444(4) . ?
N3 C25 1.375(5) . ?
N3 C22 1.380(4) . ?
N3 C23 1.471(4) . ?
N4 C28 1.334(4) . ?
N4 C34 1.398(5) . ?
N4 B2 1.568(5) . ?
N5 C28 1.360(4) . ?
N5 C29 1.403(5) . ?
N5 C19 1.437(4) . ?
C1 C8 1.459(5) . ?
C2 C7 1.378(5) . ?
C2 C3 1.395(5) . ?
C3 C4 1.366(6) . ?
C3 H3 0.9300 . ?
C4 C5 1.397(6) . ?
C4 H4 0.9300 . ?
C5 C6 1.369(5) . ?
C5 H5 0.9300 . ?
C6 C7 1.373(5) . ?
C6 H6 0.9300 . ?
C8 C9 1.389(5) . ?
C8 C13 1.422(5) . ?
C9 C10 1.391(5) . ?
C9 H9 0.9300 . ?
C10 C11 1.396(6) . ?
C10 H10 0.9300 . ?
C11 C12 1.362(6) . ?
C11 H11 0.9300 . ?
C12 C13 1.392(5) . ?
C12 H12 0.9300 . ?
C14 C15 1.380(4) . ?
C14 C27 1.392(5) . ?
C15 C16 1.390(4) . ?
C15 H15 0.9300 . ?
C16 C25 1.408(4) . ?
C16 C17 1.449(4) . ?
C17 C18 1.387(4) . ?
C17 C22 1.415(4) . ?
C18 C19 1.379(4) . ?
C18 H18 0.9300 . ?
C19 C20 1.390(5) . ?
C20 C21 1.374(5) . ?
C20 H20 0.9300 . ?
C21 C22 1.389(5) . ?
C21 H21 0.9300 . ?
C23 C24 1.493(8) . ?
C23 H23A 0.9700 . ?
C23 H23B 0.9700 . ?
C24 H24A 0.9600 . ?
C24 H24B 0.9600 . ?
C24 H24C 0.9600 . ?
C25 C26 1.396(5) . ?
C26 C27 1.371(5) . ?
C26 H26 0.9300 . ?
C27 H27 0.9300 . ?
C28 C35 1.429(5) . ?
C29 C30 1.377(5) . ?
C29 C34 1.383(5) . ?
C30 C31 1.389(6) . ?
C30 H30 0.9300 . ?
C31 C32 1.370(7) . ?
C31 H31 0.9300 . ?
C32 C33 1.355(7) . ?
C32 H32 0.9300 . ?
C33 C34 1.387(6) . ?
C33 H33 0.9300 . ?
C35 C36 1.399(5) . ?
C35 C40 1.413(5) . ?
C36 C37 1.377(6) . ?
C36 H36 0.9300 . ?
C37 C38 1.381(6) . ?
C37 H37 0.9300 . ?
C38 C39 1.359(6) . ?
C38 H38 0.9300 . ?
C39 C40 1.399(6) . ?
C39 H39 0.9300 . ?

loop_
_geom_torsion_atom_site_label_1
_geom_torsion_atom_site_label_2
_geom_torsion_atom_site_label_3
_geom_torsion_atom_site_label_4
_geom_torsion
_geom_torsion_site_symmetry_1
_geom_torsion_site_symmetry_2
_geom_torsion_site_symmetry_3
_geom_torsion_site_symmetry_4
_geom_torsion_publ_flag
C7 N1 C1 N2 -1.2(3) . . . . ?
B1 N1 C1 N2 174.6(3) . . . . ?
C7 N1 C1 C8 177.7(2) . . . . ?
B1 N1 C1 C8 -6.4(4) . . . . ?
C2 N2 C1 N1 1.5(3) . . . . ?
C14 N2 C1 N1 -178.3(3) . . . . ?
C2 N2 C1 C8 -177.4(3) . . . . ?
C14 N2 C1 C8 2.9(5) . . . . ?
C1 N2 C2 C7 -1.2(3) . . . . ?
C14 N2 C2 C7 178.6(2) . . . . ?
C1 N2 C2 C3 178.5(3) . . . . ?
C14 N2 C2 C3 -1.7(5) . . . . ?
C7 C2 C3 C4 0.5(5) . . . . ?
N2 C2 C3 C4 -179.1(3) . . . . ?
C2 C3 C4 C5 -0.5(5) . . . . ?
C3 C4 C5 C6 0.4(6) . . . . ?
C4 C5 C6 C7 -0.2(5) . . . . ?
C5 C6 C7 C2 0.1(5) . . . . ?
C5 C6 C7 N1 178.8(3) . . . . ?
N2 C2 C7 C6 179.4(3) . . . . ?
C3 C2 C7 C6 -0.3(5) . . . . ?
N2 C2 C7 N1 0.4(3) . . . . ?
C3 C2 C7 N1 -179.3(3) . . . . ?
C1 N1 C7 C6 -178.3(3) . . . . ?
B1 N1 C7 C6 6.0(5) . . . . ?
C1 N1 C7 C2 0.5(3) . . . . ?
B1 N1 C7 C2 -175.2(3) . . . . ?
N1 C1 C8 C9 -179.9(3) . . . . ?
N2 C1 C8 C9 -1.1(5) . . . . ?
N1 C1 C8 C13 -3.2(4) . . . . ?
N2 C1 C8 C13 175.6(3) . . . . ?
C13 C8 C9 C10 3.3(5) . . . . ?
C1 C8 C9 C10 179.8(3) . . . . ?
C8 C9 C10 C11 -1.2(5) . . . . ?
C9 C10 C11 C12 -1.4(6) . . . . ?
C10 C11 C12 C13 1.8(6) . . . . ?
B1 O1 C13 C12 -163.4(3) . . . . ?
B1 O1 C13 C8 19.5(5) . . . . ?
C11 C12 C13 O1 -176.8(3) . . . . ?
C11 C12 C13 C8 0.4(5) . . . . ?
C9 C8 C13 O1 174.2(3) . . . . ?
C1 C8 C13 O1 -2.7(4) . . . . ?
C9 C8 C13 C12 -2.9(5) . . . . ?
C1 C8 C13 C12 -179.8(3) . . . . ?
C1 N2 C14 C15 -110.3(4) . . . . ?
C2 N2 C14 C15 69.9(4) . . . . ?
C1 N2 C14 C27 72.1(4) . . . . ?
C2 N2 C14 C27 -107.6(4) . . . . ?
C27 C14 C15 C16 -2.0(5) . . . . ?
N2 C14 C15 C16 -179.5(3) . . . . ?
C14 C15 C16 C25 -0.1(4) . . . . ?
C14 C15 C16 C17 -179.9(3) . . . . ?
C15 C16 C17 C18 0.1(6) . . . . ?
C25 C16 C17 C18 -179.7(3) . . . . ?
C15 C16 C17 C22 179.6(3) . . . . ?
C25 C16 C17 C22 -0.1(3) . . . . ?
C22 C17 C18 C19 0.2(4) . . . . ?
C16 C17 C18 C19 179.7(3) . . . . ?
C17 C18 C19 C20 -0.9(5) . . . . ?
C17 C18 C19 N5 -178.8(3) . . . . ?
C28 N5 C19 C18 -108.4(4) . . . . ?
C29 N5 C19 C18 77.9(4) . . . . ?
C28 N5 C19 C20 73.6(4) . . . . ?
C29 N5 C19 C20 -100.1(4) . . . . ?
C18 C19 C20 C21 1.3(5) . . . . ?
N5 C19 C20 C21 179.3(3) . . . . ?
C19 C20 C21 C22 -1.0(6) . . . . ?
C25 N3 C22 C21 179.2(4) . . . . ?
C23 N3 C22 C21 6.1(6) . . . . ?
C25 N3 C22 C17 -1.1(4) . . . . ?
C23 N3 C22 C17 -174.2(3) . . . . ?
C20 C21 C22 N3 180.0(4) . . . . ?
C20 C21 C22 C17 0.3(5) . . . . ?
C18 C17 C22 N3 -179.6(3) . . . . ?
C16 C17 C22 N3 0.8(4) . . . . ?
C18 C17 C22 C21 0.1(5) . . . . ?
C16 C17 C22 C21 -179.5(3) . . . . ?
C25 N3 C23 C24 -81.5(6) . . . . ?
C22 N3 C23 C24 90.5(6) . . . . ?
C22 N3 C25 C26 178.5(4) . . . . ?
C23 N3 C25 C26 -8.3(6) . . . . ?
C22 N3 C25 C16 1.0(4) . . . . ?
C23 N3 C25 C16 174.1(3) . . . . ?
C15 C16 C25 N3 179.7(3) . . . . ?
C17 C16 C25 N3 -0.5(4) . . . . ?
C15 C16 C25 C26 1.9(5) . . . . ?
C17 C16 C25 C26 -178.3(3) . . . . ?
N3 C25 C26 C27 -178.8(4) . . . . ?
C16 C25 C26 C27 -1.5(5) . . . . ?
C25 C26 C27 C14 -0.5(6) . . . . ?
C15 C14 C27 C26 2.4(5) . . . . ?
N2 C14 C27 C26 179.8(3) . . . . ?
C34 N4 C28 N5 -1.0(4) . . . . ?
B2 N4 C28 N5 177.4(3) . . . . ?
C34 N4 C28 C35 176.5(3) . . . . ?
B2 N4 C28 C35 -5.1(5) . . . . ?
C29 N5 C28 N4 1.2(4) . . . . ?
C19 N5 C28 N4 -173.2(3) . . . . ?
C29 N5 C28 C35 -176.0(3) . . . . ?
C19 N5 C28 C35 9.6(5) . . . . ?
C28 N5 C29 C30 178.0(4) . . . . ?
C19 N5 C29 C30 -7.1(6) . . . . ?
C28 N5 C29 C34 -0.9(4) . . . . ?
C19 N5 C29 C34 173.9(3) . . . . ?
C34 C29 C30 C31 0.1(6) . . . . ?
N5 C29 C30 C31 -178.7(4) . . . . ?
C29 C30 C31 C32 -1.6(7) . . . . ?
C30 C31 C32 C33 2.8(8) . . . . ?
C31 C32 C33 C34 -2.4(8) . . . . ?
C30 C29 C34 C33 0.2(6) . . . . ?
N5 C29 C34 C33 179.3(3) . . . . ?
C30 C29 C34 N4 -178.8(3) . . . . ?
N5 C29 C34 N4 0.3(4) . . . . ?
C32 C33 C34 C29 0.9(6) . . . . ?
C32 C33 C34 N4 179.5(4) . . . . ?
C28 N4 C34 C29 0.5(4) . . . . ?
B2 N4 C34 C29 -177.9(3) . . . . ?
C28 N4 C34 C33 -178.4(4) . . . . ?
B2 N4 C34 C33 3.3(6) . . . . ?
N4 C28 C35 C36 -166.5(3) . . . . ?
N5 C28 C35 C36 10.5(6) . . . . ?
N4 C28 C35 C40 10.3(5) . . . . ?
N5 C28 C35 C40 -172.7(3) . . . . ?
C40 C35 C36 C37 0.6(5) . . . . ?
C28 C35 C36 C37 177.4(3) . . . . ?
C35 C36 C37 C38 0.3(6) . . . . ?
C36 C37 C38 C39 0.1(6) . . . . ?
C37 C38 C39 C40 -1.4(6) . . . . ?
B2 O2 C40 C39 161.5(4) . . . . ?
B2 O2 C40 C35 -17.8(5) . . . . ?
C38 C39 C40 O2 -177.1(3) . . . . ?
C38 C39 C40 C35 2.3(5) . . . . ?
C36 C35 C40 O2 177.5(3) . . . . ?
C28 C35 C40 O2 0.4(5) . . . . ?
C36 C35 C40 C39 -1.9(5) . . . . ?
C28 C35 C40 C39 -179.0(3) . . . . ?
C13 O1 B1 F1 95.3(4) . . . . ?
C13 O1 B1 F2 -145.1(3) . . . . ?
C13 O1 B1 N1 -25.7(4) . . . . ?
C1 N1 B1 F1 -102.5(3) . . . . ?
C7 N1 B1 F1 72.5(4) . . . . ?
C1 N1 B1 F2 138.2(3) . . . . ?
C7 N1 B1 F2 -46.9(4) . . . . ?
C1 N1 B1 O1 19.6(4) . . . . ?
C7 N1 B1 O1 -165.4(3) . . . . ?
C40 O2 B2 F4 -99.4(4) . . . . ?
C40 O2 B2 F3 138.3(3) . . . . ?
C40 O2 B2 N4 20.7(5) . . . . ?
C28 N4 B2 F4 111.9(4) . . . . ?
C34 N4 B2 F4 -70.0(4) . . . . ?
C28 N4 B2 F3 -128.2(4) . . . . ?
C34 N4 B2 F3 49.9(5) . . . . ?
C28 N4 B2 O2 -9.3(5) . . . . ?
C34 N4 B2 O2 168.8(3) . . . . ?
